data_7026956
loop_
_publ_author_name
'Durango-Garc\'ia, Clara J'
'Jim\'enez-Halla, J Oscar C'
'L\'opez-Cardoso, Marcela'
'Montiel-Palma, Virginia'
'Mu\~noz-Hern\'andez, Miguel A'
'Merino, Gabriel'

_publ_section_title
;
 On the nature of the transition metal-main group metal bond: synthesis
 and theoretical calculations on iridium gallyl complexes.
;
_journal_issue 44
_journal_name_full 'Dalton transactions (Cambridge, England : 2003)'
_journal_page_first 10588
_journal_page_last 10589
_journal_paper_doi 10.1039/c0dt01071e
_journal_volume 39
_journal_year 2010
_chemical_formula_sum 'C42 H84 Cl Ga2 Ir P2'
_chemical_formula_weight 1018.12
_chemical_name_systematic
;
?
;
_space_group_IT_number 2
_symmetry_cell_setting triclinic
_symmetry_space_group_name_Hall '-P 1'
_symmetry_space_group_name_H-M 'P -1'
_atom_sites_solution_hydrogens geom
_atom_sites_solution_primary direct
_atom_sites_solution_secondary difmap
_audit_creation_method SHELXL-97
_cell_angle_alpha 66.202(2)
_cell_angle_beta 81.499(2)
_cell_angle_gamma 84.121(2)
_cell_formula_units_Z 4
_cell_length_a 11.5241(17)
_cell_length_b 20.301(3)
_cell_length_c 21.521(3)
_cell_measurement_temperature 100(2)
_cell_volume 4551.1(11)
_computing_cell_refinement 'Bruker SMART'
_computing_data_collection 'Bruker SMART'
_computing_data_reduction 'Bruker SHELXTL'
_computing_molecular_graphics 'Bruker SHELXTL'
_computing_publication_material 'Bruker SHELXTL'
_computing_structure_refinement 'SHELXL-97 (Sheldrick, 1997)'
_computing_structure_solution 'SHELXS-97 (Sheldrick, 1990)'
_diffrn_ambient_temperature 100(2)
_diffrn_measured_fraction_theta_full 0.992
_diffrn_measured_fraction_theta_max 0.992
_diffrn_measurement_device_type 'CCD area detector'
_diffrn_measurement_method 'phi and omega scans'
_diffrn_radiation_monochromator graphite
_diffrn_radiation_source 'fine-focus sealed tube'
_diffrn_radiation_type MoK\a
_diffrn_radiation_wavelength 0.71073
_diffrn_reflns_av_R_equivalents 0.0441
_diffrn_reflns_av_sigmaI/netI 0.0562
_diffrn_reflns_limit_h_max 13
_diffrn_reflns_limit_h_min -13
_diffrn_reflns_limit_k_max 23
_diffrn_reflns_limit_k_min -23
_diffrn_reflns_limit_l_max 25
_diffrn_reflns_limit_l_min -25
_diffrn_reflns_number 43140
_diffrn_reflns_theta_full 24.88
_diffrn_reflns_theta_max 24.88
_diffrn_reflns_theta_min 1.10
_exptl_absorpt_coefficient_mu 4.248
_exptl_absorpt_correction_T_max 0.5682
_exptl_absorpt_correction_T_min 0.3526
_exptl_absorpt_correction_type numerical
_exptl_crystal_colour red
_exptl_crystal_density_diffrn 1.486
_exptl_crystal_density_meas 0
_exptl_crystal_density_method 'not measured'
_exptl_crystal_description prism
_exptl_crystal_F_000 2088
_exptl_crystal_size_max 0.31
_exptl_crystal_size_mid 0.19
_exptl_crystal_size_min 0.15
_refine_diff_density_max 1.502
_refine_diff_density_min -0.777
_refine_diff_density_rms 0.133
_refine_ls_extinction_method none
_refine_ls_goodness_of_fit_ref 0.980
_refine_ls_hydrogen_treatment mixed
_refine_ls_matrix_type full
_refine_ls_number_parameters 865
_refine_ls_number_reflns 15693
_refine_ls_number_restraints 0
_refine_ls_restrained_S_all 0.980
_refine_ls_R_factor_all 0.0548
_refine_ls_R_factor_gt 0.0381
_refine_ls_shift/su_max 0.002
_refine_ls_shift/su_mean 0.000
_refine_ls_structure_factor_coef Fsqd
_refine_ls_weighting_details 'calc w=1/[\s^2^(Fo^2^)+(0.0388P)^2^+0.0000P] where P=(Fo^2^+2Fc^2^)/3'
_refine_ls_weighting_scheme calc
_refine_ls_wR_factor_gt 0.0833
_refine_ls_wR_factor_ref 0.0907
_reflns_number_gt 11885
_reflns_number_total 15693
_reflns_threshold_expression >2sigma(I)
_cod_data_source_file c0dt01071e.txt
_cod_data_source_block cla2m
_cod_depositor_comments
;
The following automatic conversions were performed:

'_symmetry_cell_setting' value 'Triclinic' changed to 'triclinic'
according to /home/saulius/struct/CIF-dictionaries/cif_core.dic
dictionary named 'cif_core.dic' version 2.4.2 from 2011-04-26.

Automatic conversion script
Id: cif_fix_values 1891 2012-01-12 08:04:46Z andrius 
;
_cod_original_cell_volume 4551.0(12)
_cod_original_sg_symbol_H-M P-1
_cod_database_code 7026956

loop_
_symmetry_equiv_pos_as_xyz
'x, y, z'
'-x, -y, -z'

loop_
_atom_site_label
_atom_site_type_symbol
_atom_site_fract_x
_atom_site_fract_y
_atom_site_fract_z
_atom_site_U_iso_or_equiv
_atom_site_adp_type
_atom_site_occupancy
_atom_site_symmetry_multiplicity
_atom_site_calc_flag
_atom_site_refinement_flags
Ga1 Ga 0.38209(5) 0.63984(3) 0.33032(3) 0.01556(14) Uani 1 1 d .
Ga2 Ga 0.80955(5) 0.60846(3) 0.18670(3) 0.02217(15) Uani 1 1 d .
Ga3 Ga 1.10841(5) 0.85829(3) 0.66868(3) 0.01657(14) Uani 1 1 d .
Ga4 Ga 0.68032(5) 0.88468(3) 0.82477(3) 0.02105(15) Uani 1 1 d .
Ir1 Ir 0.490742(16) 0.746689(10) 0.279039(10) 0.01083(7) Uani 1 1 d .
Ir2 Ir 0.995129(16) 0.754276(10) 0.725511(10) 0.01085(6) Uani 1 1 d .
P1 P 0.42729(11) 0.79093(7) 0.16945(7) 0.0130(3) Uani 1 1 d .
P2 P 0.58001(11) 0.73127(7) 0.37560(7) 0.0126(3) Uani 1 1 d .
P3 P 1.06388(11) 0.70942(7) 0.83419(7) 0.0136(3) Uani 1 1 d .
P4 P 0.90569(11) 0.77242(7) 0.62811(7) 0.0125(3) Uani 1 1 d .
Cl1 Cl 0.66396(11) 0.68466(7) 0.23515(6) 0.0175(3) Uani 1 1 d .
Cl2 Cl 0.81382(11) 0.80614(7) 0.77370(6) 0.0177(3) Uani 1 1 d .
C1 C 0.2103(4) 0.6362(3) 0.3612(3) 0.0230(13) Uani 1 1 d .
H1A H 0.1873 0.5860 0.3804 0.035 Uiso 1 1 calc R
H1B H 0.1670 0.6644 0.3222 0.035 Uiso 1 1 calc R
H1C H 0.1920 0.6562 0.3962 0.035 Uiso 1 1 calc R
C2 C 0.4537(5) 0.5412(3) 0.3487(3) 0.0227(13) Uani 1 1 d .
H2A H 0.3927 0.5059 0.3698 0.034 Uiso 1 1 calc R
H2B H 0.5138 0.5307 0.3796 0.034 Uiso 1 1 calc R
H2C H 0.4898 0.5385 0.3055 0.034 Uiso 1 1 calc R
C3 C 0.3510(4) 0.8031(3) 0.3121(3) 0.0170(12) Uani 1 1 d .
H3A H 0.3025 0.7691 0.3508 0.025 Uiso 1 1 calc R
H3B H 0.3032 0.8291 0.2746 0.025 Uiso 1 1 calc R
H3C H 0.3815 0.8375 0.3263 0.025 Uiso 1 1 calc R
C4 C 0.7926(5) 0.6557(3) 0.0875(3) 0.0245(14) Uani 1 1 d .
H4A H 0.8452 0.6308 0.0630 0.037 Uiso 1 1 calc R
H4B H 0.8130 0.7062 0.0701 0.037 Uiso 1 1 calc R
H4C H 0.7112 0.6534 0.0806 0.037 Uiso 1 1 calc R
C5 C 0.7421(6) 0.5126(3) 0.2376(3) 0.0433(19) Uani 1 1 d .
H5A H 0.7898 0.4767 0.2240 0.065 Uiso 1 1 calc R
H5B H 0.6615 0.5146 0.2271 0.065 Uiso 1 1 calc R
H5C H 0.7415 0.4990 0.2868 0.065 Uiso 1 1 calc R
C6 C 0.9551(5) 0.6288(4) 0.2141(4) 0.0438(19) Uani 1 1 d .
H6A H 1.0226 0.6031 0.1991 0.066 Uiso 1 1 calc R
H6B H 0.9475 0.6127 0.2639 0.066 Uiso 1 1 calc R
H6C H 0.9669 0.6808 0.1927 0.066 Uiso 1 1 calc R
C7 C 0.2743(4) 0.8339(3) 0.1628(3) 0.0176(12) Uani 1 1 d .
H7A H 0.2653 0.8598 0.1942 0.021 Uiso 1 1 calc R
C8 C 0.1779(4) 0.7775(3) 0.1930(3) 0.0211(13) Uani 1 1 d .
H8A H 0.1753 0.7529 0.1617 0.025 Uiso 1 1 calc R
H8B H 0.1973 0.7406 0.2376 0.025 Uiso 1 1 calc R
C9 C 0.0579(4) 0.8141(3) 0.2026(3) 0.0279(15) Uani 1 1 d .
H9A H -0.0027 0.7776 0.2212 0.034 Uiso 1 1 calc R
H9B H 0.0592 0.8362 0.2359 0.034 Uiso 1 1 calc R
C10 C 0.0264(5) 0.8721(3) 0.1349(3) 0.0305(16) Uani 1 1 d .
H10A H -0.0495 0.8968 0.1426 0.037 Uiso 1 1 calc R
H10B H 0.0175 0.8494 0.1029 0.037 Uiso 1 1 calc R
C11 C 0.1225(5) 0.9277(3) 0.1028(3) 0.0269(15) Uani 1 1 d .
H11A H 0.1025 0.9631 0.0577 0.032 Uiso 1 1 calc R
H11B H 0.1249 0.9541 0.1324 0.032 Uiso 1 1 calc R
C12 C 0.2445(4) 0.8919(3) 0.0935(3) 0.0195(13) Uani 1 1 d .
H12A H 0.3044 0.9288 0.0755 0.023 Uiso 1 1 calc R
H12B H 0.2451 0.8696 0.0602 0.023 Uiso 1 1 calc R
C13 C 0.4497(4) 0.7295(3) 0.1222(3) 0.0139(12) Uani 1 1 d .
H13A H 0.5367 0.7219 0.1135 0.017 Uiso 1 1 calc R
C14 C 0.4027(5) 0.6536(3) 0.1653(3) 0.0206(13) Uani 1 1 d .
H14A H 0.4353 0.6331 0.2097 0.025 Uiso 1 1 calc R
H14B H 0.3161 0.6573 0.1745 0.025 Uiso 1 1 calc R
C15 C 0.4378(5) 0.6038(3) 0.1270(3) 0.0209(13) Uani 1 1 d .
H15A H 0.5243 0.5962 0.1221 0.025 Uiso 1 1 calc R
H15B H 0.4036 0.5563 0.1541 0.025 Uiso 1 1 calc R
C16 C 0.3956(5) 0.6351(3) 0.0561(3) 0.0223(13) Uani 1 1 d .
H16A H 0.4232 0.6029 0.0320 0.027 Uiso 1 1 calc R
H16B H 0.3086 0.6383 0.0609 0.027 Uiso 1 1 calc R
C17 C 0.4424(5) 0.7102(3) 0.0140(3) 0.0221(13) Uani 1 1 d .
H17A H 0.4114 0.7306 -0.0308 0.026 Uiso 1 1 calc R
H17B H 0.5292 0.7064 0.0057 0.026 Uiso 1 1 calc R
C18 C 0.4058(5) 0.7608(3) 0.0517(3) 0.0188(13) Uani 1 1 d .
H18A H 0.4388 0.8085 0.0242 0.023 Uiso 1 1 calc R
H18B H 0.3191 0.7675 0.0570 0.023 Uiso 1 1 calc R
C19 C 0.5180(4) 0.8691(3) 0.1131(3) 0.0149(12) Uani 1 1 d .
H19A H 0.4867 0.8901 0.0678 0.018 Uiso 1 1 calc R
C20 C 0.5022(4) 0.9282(3) 0.1421(3) 0.0179(12) Uani 1 1 d .
H20A H 0.4179 0.9430 0.1468 0.021 Uiso 1 1 calc R
H20B H 0.5287 0.9085 0.1882 0.021 Uiso 1 1 calc R
C21 C 0.5726(5) 0.9947(3) 0.0954(3) 0.0205(13) Uani 1 1 d .
H21A H 0.5403 1.0177 0.0509 0.025 Uiso 1 1 calc R
H21B H 0.5643 1.0302 0.1167 0.025 Uiso 1 1 calc R
C22 C 0.7024(4) 0.9740(3) 0.0833(3) 0.0197(13) Uani 1 1 d .
H22A H 0.7368 0.9553 0.1271 0.024 Uiso 1 1 calc R
H22B H 0.7447 1.0172 0.0514 0.024 Uiso 1 1 calc R
C23 C 0.7178(5) 0.9162(3) 0.0532(3) 0.0232(13) Uani 1 1 d .
H23A H 0.6892 0.9364 0.0077 0.028 Uiso 1 1 calc R
H23B H 0.8023 0.9024 0.0471 0.028 Uiso 1 1 calc R
C24 C 0.6503(4) 0.8491(3) 0.0998(3) 0.0180(12) Uani 1 1 d .
H24A H 0.6838 0.8262 0.1439 0.022 Uiso 1 1 calc R
H24B H 0.6591 0.8139 0.0781 0.022 Uiso 1 1 calc R
C25 C 0.6507(4) 0.8172(3) 0.3576(3) 0.0167(12) Uani 1 1 d .
H25A H 0.6984 0.8079 0.3958 0.020 Uiso 1 1 calc R
C26 C 0.7360(4) 0.8375(3) 0.2912(3) 0.0166(12) Uani 1 1 d .
H26A H 0.6917 0.8462 0.2524 0.020 Uiso 1 1 calc R
H26B H 0.7940 0.7969 0.2950 0.020 Uiso 1 1 calc R
C27 C 0.8011(5) 0.9056(3) 0.2774(3) 0.0232(13) Uani 1 1 d .
H27A H 0.8503 0.8959 0.3144 0.028 Uiso 1 1 calc R
H27B H 0.8534 0.9184 0.2337 0.028 Uiso 1 1 calc R
C28 C 0.7128(5) 0.9687(3) 0.2734(3) 0.0200(13) Uani 1 1 d .
H28A H 0.7556 1.0116 0.2661 0.024 Uiso 1 1 calc R
H28B H 0.6679 0.9808 0.2341 0.024 Uiso 1 1 calc R
C29 C 0.6280(5) 0.9493(3) 0.3394(3) 0.0233(13) Uani 1 1 d .
H29A H 0.6724 0.9413 0.3781 0.028 Uiso 1 1 calc R
H29B H 0.5701 0.9900 0.3352 0.028 Uiso 1 1 calc R
C30 C 0.5635(4) 0.8814(3) 0.3542(3) 0.0193(13) Uani 1 1 d .
H30A H 0.5128 0.8911 0.3178 0.023 Uiso 1 1 calc R
H30B H 0.5124 0.8688 0.3982 0.023 Uiso 1 1 calc R
C31 C 0.4867(4) 0.7172(3) 0.4581(2) 0.0137(12) Uani 1 1 d .
H31A H 0.4415 0.7642 0.4499 0.016 Uiso 1 1 calc R
C32 C 0.5570(4) 0.7052(3) 0.5180(3) 0.0176(12) Uani 1 1 d .
H32A H 0.6015 0.6582 0.5303 0.021 Uiso 1 1 calc R
H32B H 0.6142 0.7434 0.5033 0.021 Uiso 1 1 calc R
C33 C 0.4764(5) 0.7063(3) 0.5804(3) 0.0228(13) Uani 1 1 d .
H33A H 0.4346 0.7541 0.5691 0.027 Uiso 1 1 calc R
H33B H 0.5235 0.6978 0.6181 0.027 Uiso 1 1 calc R
C34 C 0.3866(5) 0.6472(3) 0.6033(3) 0.0220(13) Uani 1 1 d .
H34A H 0.4281 0.5993 0.6163 0.026 Uiso 1 1 calc R
H34B H 0.3338 0.6480 0.6438 0.026 Uiso 1 1 calc R
C35 C 0.3153(5) 0.6605(3) 0.5452(3) 0.0225(13) Uani 1 1 d .
H35A H 0.2708 0.7074 0.5343 0.027 Uiso 1 1 calc R
H35B H 0.2579 0.6224 0.5600 0.027 Uiso 1 1 calc R
C36 C 0.3926(4) 0.6608(3) 0.4810(3) 0.0196(13) Uani 1 1 d .
H36A H 0.3431 0.6719 0.4437 0.024 Uiso 1 1 calc R
H36B H 0.4313 0.6125 0.4903 0.024 Uiso 1 1 calc R
C37 C 0.7050(4) 0.6638(3) 0.3935(3) 0.0170(12) Uani 1 1 d .
H37A H 0.7426 0.6673 0.3473 0.020 Uiso 1 1 calc R
C38 C 0.8060(4) 0.6724(3) 0.4285(3) 0.0188(12) Uani 1 1 d .
H38A H 0.8340 0.7220 0.4046 0.023 Uiso 1 1 calc R
H38B H 0.7772 0.6650 0.4764 0.023 Uiso 1 1 calc R
C39 C 0.9082(5) 0.6178(3) 0.4273(3) 0.0244(14) Uani 1 1 d .
H39A H 0.9419 0.6285 0.3794 0.029 Uiso 1 1 calc R
H39B H 0.9705 0.6228 0.4521 0.029 Uiso 1 1 calc R
C40 C 0.8680(5) 0.5405(3) 0.4604(3) 0.0276(14) Uani 1 1 d .
H40A H 0.9342 0.5072 0.4553 0.033 Uiso 1 1 calc R
H40B H 0.8444 0.5275 0.5099 0.033 Uiso 1 1 calc R
C41 C 0.7647(5) 0.5317(3) 0.4277(3) 0.0294(15) Uani 1 1 d .
H41A H 0.7364 0.4823 0.4526 0.035 Uiso 1 1 calc R
H41B H 0.7911 0.5384 0.3797 0.035 Uiso 1 1 calc R
C42 C 0.6637(4) 0.5865(3) 0.4293(3) 0.0234(13) Uani 1 1 d .
H42A H 0.6327 0.5771 0.4774 0.028 Uiso 1 1 calc R
H42B H 0.5994 0.5808 0.4063 0.028 Uiso 1 1 calc R
C43 C 1.2713(5) 0.8593(3) 0.6229(3) 0.0438(19) Uani 1 1 d .
H43A H 1.2984 0.9086 0.6035 0.066 Uiso 1 1 calc R
H43B H 1.2729 0.8421 0.5862 0.066 Uiso 1 1 calc R
H43C H 1.3230 0.8277 0.6563 0.066 Uiso 1 1 calc R
C44 C 1.0478(5) 0.9565(3) 0.6577(3) 0.0266(14) Uani 1 1 d .
H44A H 1.1093 0.9907 0.6327 0.040 Uiso 1 1 calc R
H44B H 1.0245 0.9579 0.7028 0.040 Uiso 1 1 calc R
H44C H 0.9796 0.9696 0.6320 0.040 Uiso 1 1 calc R
C45 C 0.5261(5) 0.8626(3) 0.8063(3) 0.0334(16) Uani 1 1 d .
H45A H 0.4622 0.8891 0.8232 0.050 Uiso 1 1 calc R
H45B H 0.5147 0.8107 0.8298 0.050 Uiso 1 1 calc R
H45C H 0.5262 0.8772 0.7570 0.050 Uiso 1 1 calc R
C46 C 0.7063(5) 0.8387(3) 0.9229(3) 0.0256(14) Uani 1 1 d .
H46A H 0.6585 0.8649 0.9480 0.038 Uiso 1 1 calc R
H46B H 0.7895 0.8401 0.9270 0.038 Uiso 1 1 calc R
H46C H 0.6836 0.7885 0.9420 0.038 Uiso 1 1 calc R
C47 C 0.7469(6) 0.9798(3) 0.7679(3) 0.0413(18) Uani 1 1 d .
H47A H 0.7037 1.0167 0.7818 0.062 Uiso 1 1 calc R
H47B H 0.7401 0.9917 0.7197 0.062 Uiso 1 1 calc R
H47C H 0.8299 0.9779 0.7742 0.062 Uiso 1 1 calc R
C48 C 1.1366(4) 0.6991(3) 0.6932(3) 0.0175(12) Uani 1 1 d .
H48A H 1.1906 0.7338 0.6590 0.026 Uiso 1 1 calc R
H48B H 1.1082 0.6692 0.6730 0.026 Uiso 1 1 calc R
H48C H 1.1779 0.6683 0.7324 0.026 Uiso 1 1 calc R
C49 C 1.0407(4) 0.7700(3) 0.8817(3) 0.0146(12) Uani 1 1 d .
H49A H 0.9537 0.7766 0.8912 0.017 Uiso 1 1 calc R
C50 C 1.0858(5) 0.8466(3) 0.8380(3) 0.0195(13) Uani 1 1 d .
H50A H 1.1723 0.8434 0.8274 0.023 Uiso 1 1 calc R
H50B H 1.0511 0.8669 0.7943 0.023 Uiso 1 1 calc R
C51 C 1.0533(5) 0.8964(3) 0.8761(3) 0.0210(13) Uani 1 1 d .
H51A H 1.0874 0.9438 0.8485 0.025 Uiso 1 1 calc R
H51B H 0.9668 0.9041 0.8819 0.025 Uiso 1 1 calc R
C52 C 1.0975(5) 0.8654(3) 0.9460(3) 0.0237(14) Uani 1 1 d .
H52A H 1.0705 0.8976 0.9702 0.028 Uiso 1 1 calc R
H52B H 1.1845 0.8628 0.9402 0.028 Uiso 1 1 calc R
C53 C 1.0529(5) 0.7901(3) 0.9890(3) 0.0224(13) Uani 1 1 d .
H53A H 0.9663 0.7933 0.9989 0.027 Uiso 1 1 calc R
H53B H 1.0864 0.7701 1.0331 0.027 Uiso 1 1 calc R
C54 C 1.0874(5) 0.7394(3) 0.9514(3) 0.0186(12) Uani 1 1 d .
H54A H 1.1741 0.7329 0.9450 0.022 Uiso 1 1 calc R
H54B H 1.0550 0.6916 0.9795 0.022 Uiso 1 1 calc R
C55 C 0.9775(4) 0.6290(3) 0.8905(3) 0.0151(12) Uani 1 1 d .
H55A H 1.0124 0.6069 0.9347 0.018 Uiso 1 1 calc R
C56 C 0.8472(4) 0.6461(3) 0.9077(3) 0.0168(12) Uani 1 1 d .
H56A H 0.8105 0.6705 0.8648 0.020 Uiso 1 1 calc R
H56B H 0.8397 0.6796 0.9313 0.020 Uiso 1 1 calc R
C57 C 0.7818(5) 0.5776(3) 0.9535(3) 0.0198(13) Uani 1 1 d .
H57A H 0.6975 0.5904 0.9621 0.024 Uiso 1 1 calc R
H57B H 0.8137 0.5554 0.9981 0.024 Uiso 1 1 calc R
C58 C 0.7951(5) 0.5227(3) 0.9196(3) 0.0229(13) Uani 1 1 d .
H58A H 0.7546 0.4785 0.9505 0.028 Uiso 1 1 calc R
H58B H 0.7581 0.5435 0.8766 0.028 Uiso 1 1 calc R
C59 C 0.9245(5) 0.5041(3) 0.9043(3) 0.0221(13) Uani 1 1 d .
H59A H 0.9320 0.4705 0.8809 0.027 Uiso 1 1 calc R
H59B H 0.9593 0.4794 0.9478 0.027 Uiso 1 1 calc R
C60 C 0.9930(4) 0.5723(3) 0.8587(3) 0.0167(12) Uani 1 1 d .
H60A H 1.0775 0.5585 0.8525 0.020 Uiso 1 1 calc R
H60B H 0.9647 0.5936 0.8131 0.020 Uiso 1 1 calc R
C61 C 1.2192(4) 0.6701(3) 0.8373(3) 0.0202(13) Uani 1 1 d .
H61A H 1.2278 0.6440 0.8061 0.024 Uiso 1 1 calc R
C62 C 1.2548(5) 0.6133(3) 0.9054(3) 0.0228(13) Uani 1 1 d .
H62A H 1.1962 0.5756 0.9254 0.027 Uiso 1 1 calc R
H62B H 1.2564 0.6363 0.9380 0.027 Uiso 1 1 calc R
C63 C 1.3775(5) 0.5787(3) 0.8936(3) 0.0256(14) Uani 1 1 d .
H63A H 1.4015 0.5443 0.9380 0.031 Uiso 1 1 calc R
H63B H 1.3733 0.5514 0.8648 0.031 Uiso 1 1 calc R
C64 C 1.4693(5) 0.6355(3) 0.8586(3) 0.0297(15) Uani 1 1 d .
H64A H 1.4811 0.6584 0.8898 0.036 Uiso 1 1 calc R
H64B H 1.5451 0.6120 0.8485 0.036 Uiso 1 1 calc R
C65 C 1.4319(5) 0.6930(3) 0.7925(3) 0.0265(14) Uani 1 1 d .
H65A H 1.4285 0.6711 0.7592 0.032 Uiso 1 1 calc R
H65B H 1.4907 0.7306 0.7725 0.032 Uiso 1 1 calc R
C66 C 1.3110(4) 0.7278(3) 0.8055(3) 0.0189(12) Uani 1 1 d .
H66A H 1.3153 0.7520 0.8368 0.023 Uiso 1 1 calc R
H66B H 1.2876 0.7645 0.7619 0.023 Uiso 1 1 calc R
C67 C 0.8414(4) 0.6855(3) 0.6433(3) 0.0154(12) Uani 1 1 d .
H67A H 0.7996 0.6941 0.6029 0.018 Uiso 1 1 calc R
C68 C 0.7498(4) 0.6606(3) 0.7070(3) 0.0177(12) Uani 1 1 d .
H68A H 0.6857 0.6983 0.7016 0.021 Uiso 1 1 calc R
H68B H 0.7871 0.6542 0.7478 0.021 Uiso 1 1 calc R
C69 C 0.6980(5) 0.5892(3) 0.7178(3) 0.0230(13) Uani 1 1 d .
H69A H 0.6439 0.5731 0.7608 0.028 Uiso 1 1 calc R
H69B H 0.6518 0.5975 0.6798 0.028 Uiso 1 1 calc R
C70 C 0.7919(5) 0.5299(3) 0.7212(3) 0.0232(13) Uani 1 1 d .
H70A H 0.7548 0.4864 0.7249 0.028 Uiso 1 1 calc R
H70B H 0.8323 0.5171 0.7624 0.028 Uiso 1 1 calc R
C71 C 0.8815(5) 0.5548(3) 0.6574(3) 0.0198(13) Uani 1 1 d .
H71A H 0.9439 0.5165 0.6614 0.024 Uiso 1 1 calc R
H71B H 0.8423 0.5632 0.6167 0.024 Uiso 1 1 calc R
C72 C 0.9365(4) 0.6240(3) 0.6480(3) 0.0188(13) Uani 1 1 d .
H72A H 0.9926 0.6394 0.6058 0.023 Uiso 1 1 calc R
H72B H 0.9807 0.6145 0.6871 0.023 Uiso 1 1 calc R
C73 C 1.0004(4) 0.7937(3) 0.5443(2) 0.0136(11) Uani 1 1 d .
H73A H 1.0756 0.7647 0.5555 0.016 Uiso 1 1 calc R
C74 C 0.9561(5) 0.7738(3) 0.4901(3) 0.0188(12) Uani 1 1 d .
H74A H 0.9334 0.7230 0.5111 0.023 Uiso 1 1 calc R
H74B H 0.8858 0.8047 0.4733 0.023 Uiso 1 1 calc R
C75 C 1.0522(4) 0.7839(3) 0.4299(3) 0.0157(12) Uani 1 1 d .
H75A H 1.0221 0.7715 0.3953 0.019 Uiso 1 1 calc R
H75B H 1.1208 0.7509 0.4462 0.019 Uiso 1 1 calc R
C76 C 1.0905(5) 0.8625(3) 0.3968(3) 0.0196(13) Uani 1 1 d .
H76A H 1.1558 0.8673 0.3600 0.024 Uiso 1 1 calc R
H76B H 1.0240 0.8949 0.3760 0.024 Uiso 1 1 calc R
C77 C 1.1300(5) 0.8845(3) 0.4500(3) 0.0222(13) Uani 1 1 d .
H77A H 1.1487 0.9360 0.4286 0.027 Uiso 1 1 calc R
H77B H 1.2022 0.8558 0.4667 0.027 Uiso 1 1 calc R
C78 C 1.0341(4) 0.8725(3) 0.5103(3) 0.0177(12) Uani 1 1 d .
H78A H 0.9638 0.9037 0.4939 0.021 Uiso 1 1 calc R
H78B H 1.0623 0.8864 0.5444 0.021 Uiso 1 1 calc R
C79 C 0.7739(4) 0.8364(3) 0.6131(3) 0.0157(12) Uani 1 1 d .
H79A H 0.7184 0.8155 0.6557 0.019 Uiso 1 1 calc R
C80 C 0.7049(4) 0.8414(3) 0.5559(3) 0.0209(13) Uani 1 1 d .
H80A H 0.6931 0.7923 0.5595 0.025 Uiso 1 1 calc R
H80B H 0.7503 0.8675 0.5111 0.025 Uiso 1 1 calc R
C81 C 0.5851(4) 0.8811(3) 0.5602(3) 0.0222(13) Uani 1 1 d .
H81A H 0.5367 0.8526 0.6031 0.027 Uiso 1 1 calc R
H81B H 0.5435 0.8860 0.5213 0.027 Uiso 1 1 calc R
C82 C 0.6000(4) 0.9563(3) 0.5585(3) 0.0209(13) Uani 1 1 d .
H82A H 0.6388 0.9869 0.5130 0.025 Uiso 1 1 calc R
H82B H 0.5217 0.9790 0.5654 0.025 Uiso 1 1 calc R
C83 C 0.6732(4) 0.9519(3) 0.6137(3) 0.0193(13) Uani 1 1 d .
H83A H 0.6302 0.9259 0.6593 0.023 Uiso 1 1 calc R
H83B H 0.6854 1.0012 0.6094 0.023 Uiso 1 1 calc R
C84 C 0.7931(4) 0.9126(3) 0.6075(3) 0.0184(12) Uani 1 1 d .
H84A H 0.8384 0.9399 0.5629 0.022 Uiso 1 1 calc R
H84B H 0.8385 0.9094 0.6443 0.022 Uiso 1 1 calc R

loop_
_atom_site_aniso_label
_atom_site_aniso_U_11
_atom_site_aniso_U_22
_atom_site_aniso_U_33
_atom_site_aniso_U_23
_atom_site_aniso_U_13
_atom_site_aniso_U_12
Ga1 0.0153(3) 0.0150(3) 0.0168(3) -0.0065(3) -0.0014(2) -0.0022(2)
Ga2 0.0259(3) 0.0185(4) 0.0211(4) -0.0088(3) 0.0002(3) 0.0038(3)
Ga3 0.0153(3) 0.0141(3) 0.0181(3) -0.0039(3) -0.0019(3) -0.0014(2)
Ga4 0.0241(3) 0.0187(4) 0.0208(4) -0.0096(3) -0.0003(3) 0.0017(3)
Ir1 0.01144(11) 0.01100(12) 0.01101(12) -0.00539(9) -0.00217(8) 0.00088(8)
Ir2 0.01279(11) 0.00991(12) 0.01033(12) -0.00444(9) -0.00267(8) 0.00108(8)
P1 0.0143(7) 0.0127(8) 0.0135(7) -0.0063(6) -0.0043(6) 0.0015(6)
P2 0.0139(7) 0.0133(7) 0.0115(7) -0.0057(6) -0.0028(6) -0.0002(6)
P3 0.0164(7) 0.0132(8) 0.0125(7) -0.0055(6) -0.0034(6) -0.0013(6)
P4 0.0132(7) 0.0115(7) 0.0136(7) -0.0056(6) -0.0021(6) -0.0007(5)
Cl1 0.0191(7) 0.0193(7) 0.0151(7) -0.0092(6) -0.0037(5) 0.0068(6)
Cl2 0.0195(7) 0.0188(7) 0.0138(7) -0.0070(6) -0.0028(5) 0.0076(5)
C1 0.020(3) 0.022(3) 0.023(3) -0.006(3) 0.002(2) -0.007(2)
C2 0.028(3) 0.016(3) 0.030(3) -0.012(3) -0.011(3) -0.002(2)
C3 0.013(3) 0.029(3) 0.010(3) -0.009(3) -0.002(2) 0.001(2)
C4 0.020(3) 0.031(4) 0.021(3) -0.011(3) 0.003(2) 0.003(3)
C5 0.071(5) 0.019(4) 0.034(4) -0.011(3) 0.013(4) -0.001(3)
C6 0.026(3) 0.066(5) 0.054(5) -0.041(4) -0.010(3) 0.018(3)
C7 0.012(3) 0.023(3) 0.021(3) -0.012(3) -0.007(2) 0.002(2)
C8 0.012(3) 0.029(3) 0.024(3) -0.014(3) -0.001(2) -0.001(2)
C9 0.017(3) 0.041(4) 0.033(4) -0.023(3) -0.001(3) 0.002(3)
C10 0.015(3) 0.057(5) 0.027(4) -0.024(3) -0.011(3) 0.014(3)
C11 0.029(3) 0.033(4) 0.026(3) -0.019(3) -0.017(3) 0.016(3)
C12 0.019(3) 0.023(3) 0.021(3) -0.013(3) -0.006(2) 0.004(2)
C13 0.016(3) 0.014(3) 0.018(3) -0.012(2) -0.002(2) -0.003(2)
C14 0.026(3) 0.019(3) 0.016(3) -0.005(3) -0.004(2) 0.000(2)
C15 0.031(3) 0.009(3) 0.022(3) -0.006(3) -0.001(3) -0.003(2)
C16 0.032(3) 0.021(3) 0.020(3) -0.014(3) -0.002(3) -0.001(3)
C17 0.027(3) 0.028(4) 0.016(3) -0.013(3) -0.006(2) 0.002(3)
C18 0.021(3) 0.020(3) 0.018(3) -0.012(3) 0.003(2) -0.003(2)
C19 0.016(3) 0.017(3) 0.009(3) -0.002(2) -0.004(2) 0.000(2)
C20 0.020(3) 0.017(3) 0.019(3) -0.010(3) -0.007(2) 0.004(2)
C21 0.030(3) 0.013(3) 0.021(3) -0.007(3) -0.012(3) 0.002(2)
C22 0.026(3) 0.014(3) 0.017(3) -0.001(3) -0.006(2) -0.007(2)
C23 0.021(3) 0.025(3) 0.025(3) -0.012(3) -0.001(3) -0.004(3)
C24 0.017(3) 0.021(3) 0.015(3) -0.009(3) 0.001(2) 0.004(2)
C25 0.018(3) 0.017(3) 0.016(3) -0.007(3) -0.001(2) -0.005(2)
C26 0.021(3) 0.014(3) 0.015(3) -0.005(2) -0.004(2) 0.001(2)
C27 0.025(3) 0.022(3) 0.017(3) -0.004(3) 0.002(2) -0.004(3)
C28 0.027(3) 0.020(3) 0.016(3) -0.009(3) -0.007(2) -0.004(2)
C29 0.027(3) 0.020(3) 0.026(3) -0.013(3) -0.002(3) -0.002(3)
C30 0.019(3) 0.018(3) 0.022(3) -0.010(3) -0.001(2) -0.001(2)
C31 0.017(3) 0.014(3) 0.013(3) -0.009(2) 0.000(2) 0.003(2)
C32 0.021(3) 0.018(3) 0.015(3) -0.006(3) -0.007(2) -0.003(2)
C33 0.023(3) 0.027(3) 0.019(3) -0.010(3) -0.006(3) 0.003(3)
C34 0.030(3) 0.019(3) 0.009(3) -0.002(2) 0.002(2) 0.007(3)
C35 0.026(3) 0.018(3) 0.020(3) -0.007(3) 0.008(3) -0.005(2)
C36 0.020(3) 0.023(3) 0.020(3) -0.015(3) 0.005(2) -0.006(2)
C37 0.014(3) 0.020(3) 0.015(3) -0.004(2) -0.005(2) 0.000(2)
C38 0.016(3) 0.018(3) 0.022(3) -0.008(3) 0.000(2) -0.005(2)
C39 0.016(3) 0.030(4) 0.026(3) -0.010(3) -0.004(2) 0.007(3)
C40 0.026(3) 0.022(3) 0.035(4) -0.011(3) -0.012(3) 0.010(3)
C41 0.033(3) 0.020(3) 0.040(4) -0.014(3) -0.015(3) 0.004(3)
C42 0.021(3) 0.019(3) 0.033(4) -0.011(3) -0.013(3) 0.000(2)
C43 0.022(3) 0.033(4) 0.052(5) 0.004(3) 0.009(3) -0.001(3)
C44 0.030(3) 0.024(3) 0.026(3) -0.008(3) -0.009(3) -0.001(3)
C45 0.024(3) 0.047(4) 0.030(4) -0.019(3) -0.003(3) 0.004(3)
C46 0.023(3) 0.034(4) 0.021(3) -0.014(3) 0.000(3) 0.004(3)
C47 0.062(5) 0.022(4) 0.039(4) -0.014(3) 0.004(4) -0.002(3)
C48 0.014(3) 0.022(3) 0.021(3) -0.014(3) -0.004(2) 0.007(2)
C49 0.018(3) 0.014(3) 0.015(3) -0.009(2) 0.001(2) -0.003(2)
C50 0.026(3) 0.014(3) 0.014(3) -0.003(2) 0.000(2) 0.002(2)
C51 0.027(3) 0.022(3) 0.018(3) -0.011(3) -0.002(3) -0.006(3)
C52 0.029(3) 0.022(3) 0.026(3) -0.015(3) -0.002(3) -0.006(3)
C53 0.028(3) 0.022(3) 0.018(3) -0.009(3) -0.002(3) -0.006(3)
C54 0.023(3) 0.014(3) 0.019(3) -0.006(3) -0.003(2) -0.005(2)
C55 0.019(3) 0.012(3) 0.015(3) -0.004(2) -0.006(2) 0.002(2)
C56 0.021(3) 0.015(3) 0.015(3) -0.008(2) 0.003(2) 0.000(2)
C57 0.025(3) 0.016(3) 0.015(3) -0.002(3) -0.001(2) -0.005(2)
C58 0.030(3) 0.019(3) 0.017(3) -0.001(3) -0.005(3) -0.007(3)
C59 0.030(3) 0.016(3) 0.026(3) -0.014(3) -0.003(3) -0.002(3)
C60 0.020(3) 0.012(3) 0.018(3) -0.006(2) -0.003(2) 0.001(2)
C61 0.023(3) 0.022(3) 0.020(3) -0.012(3) -0.006(2) 0.002(2)
C62 0.023(3) 0.024(3) 0.022(3) -0.009(3) -0.006(3) 0.002(3)
C63 0.030(3) 0.025(3) 0.023(3) -0.011(3) -0.013(3) 0.010(3)
C64 0.019(3) 0.043(4) 0.036(4) -0.024(3) -0.012(3) 0.010(3)
C65 0.020(3) 0.036(4) 0.027(4) -0.017(3) -0.003(3) 0.005(3)
C66 0.020(3) 0.017(3) 0.016(3) -0.004(3) 0.001(2) -0.003(2)
C67 0.020(3) 0.011(3) 0.016(3) -0.005(2) -0.005(2) -0.001(2)
C68 0.016(3) 0.016(3) 0.021(3) -0.007(3) -0.002(2) 0.001(2)
C69 0.026(3) 0.019(3) 0.023(3) -0.006(3) 0.000(3) -0.012(3)
C70 0.034(3) 0.009(3) 0.027(3) -0.005(3) -0.010(3) -0.001(2)
C71 0.024(3) 0.017(3) 0.021(3) -0.010(3) -0.006(2) 0.002(2)
C72 0.020(3) 0.015(3) 0.018(3) -0.005(3) 0.000(2) 0.001(2)
C73 0.016(3) 0.014(3) 0.010(3) -0.004(2) -0.003(2) 0.002(2)
C74 0.026(3) 0.018(3) 0.015(3) -0.008(3) 0.000(2) -0.006(2)
C75 0.023(3) 0.013(3) 0.009(3) -0.004(2) -0.001(2) -0.001(2)
C76 0.024(3) 0.019(3) 0.013(3) -0.007(3) 0.006(2) 0.001(2)
C77 0.030(3) 0.018(3) 0.018(3) -0.006(3) 0.001(3) -0.004(3)
C78 0.026(3) 0.019(3) 0.011(3) -0.006(2) -0.008(2) -0.003(2)
C79 0.020(3) 0.013(3) 0.014(3) -0.005(2) -0.002(2) -0.002(2)
C80 0.019(3) 0.025(3) 0.022(3) -0.011(3) -0.010(2) 0.007(2)
C81 0.018(3) 0.024(3) 0.023(3) -0.006(3) -0.010(2) 0.006(2)
C82 0.015(3) 0.023(3) 0.023(3) -0.008(3) -0.008(2) 0.011(2)
C83 0.020(3) 0.016(3) 0.021(3) -0.008(3) -0.001(2) -0.001(2)
C84 0.015(3) 0.022(3) 0.021(3) -0.010(3) -0.005(2) 0.000(2)

loop_
_atom_type_symbol
_atom_type_description
_atom_type_scat_dispersion_real
_atom_type_scat_dispersion_imag
_atom_type_scat_source
C C 0.0033 0.0016 'International Tables Vol C Tables 4.2.6.8 and 6.1.1.4'
H H 0.0000 0.0000 'International Tables Vol C Tables 4.2.6.8 and 6.1.1.4'
P P 0.1023 0.0942 'International Tables Vol C Tables 4.2.6.8 and 6.1.1.4'
Cl Cl 0.1484 0.1585 'International Tables Vol C Tables 4.2.6.8 and 6.1.1.4'
Ga Ga 0.2307 1.6083 'International Tables Vol C Tables 4.2.6.8 and 6.1.1.4'
Ir Ir -1.4442 7.9887 'International Tables Vol C Tables 4.2.6.8 and 6.1.1.4'

loop_
_geom_angle_atom_site_label_1
_geom_angle_atom_site_label_2
_geom_angle_atom_site_label_3
_geom_angle
C1 Ga1 C2 110.7(2)
C1 Ga1 Ir1 125.50(16)
C2 Ga1 Ir1 123.77(16)
C5 Ga2 C4 116.8(3)
C5 Ga2 C6 118.9(3)
C4 Ga2 C6 115.6(3)
C5 Ga2 Cl1 100.00(18)
C4 Ga2 Cl1 101.79(16)
C6 Ga2 Cl1 98.02(18)
C44 Ga3 C43 111.1(2)
C44 Ga3 Ir2 123.56(17)
C43 Ga3 Ir2 125.27(19)
C47 Ga4 C46 118.4(3)
C47 Ga4 C45 119.2(3)
C46 Ga4 C45 113.6(2)
C47 Ga4 Cl2 99.62(18)
C46 Ga4 Cl2 102.28(16)
C45 Ga4 Cl2 97.96(17)
C3 Ir1 P2 88.63(14)
C3 Ir1 P1 90.59(14)
P2 Ir1 P1 164.79(5)
C3 Ir1 Ga1 89.74(15)
P2 Ir1 Ga1 96.95(4)
P1 Ir1 Ga1 98.23(4)
C3 Ir1 Cl1 177.07(15)
P2 Ir1 Cl1 91.73(4)
P1 Ir1 Cl1 88.29(4)
Ga1 Ir1 Cl1 93.11(3)
C48 Ir2 P4 90.15(15)
C48 Ir2 P3 88.55(15)
P4 Ir2 P3 166.39(5)
C48 Ir2 Ga3 85.96(15)
P4 Ir2 Ga3 93.73(4)
P3 Ir2 Ga3 99.69(4)
C48 Ir2 Cl2 172.94(15)
P4 Ir2 Cl2 90.67(4)
P3 Ir2 Cl2 89.01(4)
Ga3 Ir2 Cl2 100.98(4)
C19 P1 C13 103.4(2)
C19 P1 C7 101.5(2)
C13 P1 C7 109.4(2)
C19 P1 Ir1 107.31(17)
C13 P1 Ir1 117.45(17)
C7 P1 Ir1 115.76(17)
C37 P2 C31 108.1(2)
C37 P2 C25 102.9(2)
C31 P2 C25 101.7(2)
C37 P2 Ir1 114.76(17)
C31 P2 Ir1 119.44(16)
C25 P2 Ir1 107.83(18)
C49 P3 C55 104.1(2)
C49 P3 C61 109.4(2)
C55 P3 C61 102.1(2)
C49 P3 Ir2 116.80(17)
C55 P3 Ir2 107.12(17)
C61 P3 Ir2 115.51(17)
C67 P4 C79 102.1(2)
C67 P4 C73 103.2(2)
C79 P4 C73 108.0(2)
C67 P4 Ir2 107.32(17)
C79 P4 Ir2 115.61(17)
C73 P4 Ir2 118.63(16)
Ir1 Cl1 Ga2 168.86(6)
Ir2 Cl2 Ga4 161.04(6)
Ga1 C1 H1A 109.5
Ga1 C1 H1B 109.5
H1A C1 H1B 109.5
Ga1 C1 H1C 109.5
H1A C1 H1C 109.5
H1B C1 H1C 109.5
Ga1 C2 H2A 109.5
Ga1 C2 H2B 109.5
H2A C2 H2B 109.5
Ga1 C2 H2C 109.5
H2A C2 H2C 109.5
H2B C2 H2C 109.5
Ir1 C3 H3A 109.5
Ir1 C3 H3B 109.5
H3A C3 H3B 109.5
Ir1 C3 H3C 109.5
H3A C3 H3C 109.5
H3B C3 H3C 109.5
Ga2 C4 H4A 109.5
Ga2 C4 H4B 109.5
H4A C4 H4B 109.5
Ga2 C4 H4C 109.5
H4A C4 H4C 109.5
H4B C4 H4C 109.5
Ga2 C5 H5A 109.5
Ga2 C5 H5B 109.5
H5A C5 H5B 109.5
Ga2 C5 H5C 109.5
H5A C5 H5C 109.5
H5B C5 H5C 109.5
Ga2 C6 H6A 109.5
Ga2 C6 H6B 109.5
H6A C6 H6B 109.5
Ga2 C6 H6C 109.5
H6A C6 H6C 109.5
H6B C6 H6C 109.5
C12 C7 C8 110.0(4)
C12 C7 P1 119.0(3)
C8 C7 P1 112.6(4)
C12 C7 H7A 104.6
C8 C7 H7A 104.6
P1 C7 H7A 104.6
C9 C8 C7 110.4(4)
C9 C8 H8A 109.6
C7 C8 H8A 109.6
C9 C8 H8B 109.6
C7 C8 H8B 109.6
H8A C8 H8B 108.1
C10 C9 C8 110.8(4)
C10 C9 H9A 109.5
C8 C9 H9A 109.5
C10 C9 H9B 109.5
C8 C9 H9B 109.5
H9A C9 H9B 108.1
C9 C10 C11 110.7(5)
C9 C10 H10A 109.5
C11 C10 H10A 109.5
C9 C10 H10B 109.5
C11 C10 H10B 109.5
H10A C10 H10B 108.1
C12 C11 C10 112.1(5)
C12 C11 H11A 109.2
C10 C11 H11A 109.2
C12 C11 H11B 109.2
C10 C11 H11B 109.2
H11A C11 H11B 107.9
C11 C12 C7 109.8(4)
C11 C12 H12A 109.7
C7 C12 H12A 109.7
C11 C12 H12B 109.7
C7 C12 H12B 109.7
H12A C12 H12B 108.2
C18 C13 C14 110.6(4)
C18 C13 P1 115.2(3)
C14 C13 P1 113.2(3)
C18 C13 H13A 105.7
C14 C13 H13A 105.7
P1 C13 H13A 105.7
C15 C14 C13 110.3(4)
C15 C14 H14A 109.6
C13 C14 H14A 109.6
C15 C14 H14B 109.6
C13 C14 H14B 109.6
H14A C14 H14B 108.1
C16 C15 C14 111.8(4)
C16 C15 H15A 109.3
C14 C15 H15A 109.3
C16 C15 H15B 109.3
C14 C15 H15B 109.3
H15A C15 H15B 107.9
C17 C16 C15 110.5(4)
C17 C16 H16A 109.6
C15 C16 H16A 109.6
C17 C16 H16B 109.6
C15 C16 H16B 109.6
H16A C16 H16B 108.1
C16 C17 C18 110.9(4)
C16 C17 H17A 109.5
C18 C17 H17A 109.5
C16 C17 H17B 109.5
C18 C17 H17B 109.5
H17A C17 H17B 108.1
C13 C18 C17 110.7(4)
C13 C18 H18A 109.5
C17 C18 H18A 109.5
C13 C18 H18B 109.5
C17 C18 H18B 109.5
H18A C18 H18B 108.1
C20 C19 C24 110.5(4)
C20 C19 P1 110.2(3)
C24 C19 P1 114.4(3)
C20 C19 H19A 107.1
C24 C19 H19A 107.1
P1 C19 H19A 107.1
C21 C20 C19 111.5(4)
C21 C20 H20A 109.3
C19 C20 H20A 109.3
C21 C20 H20B 109.3
C19 C20 H20B 109.3
H20A C20 H20B 108.0
C22 C21 C20 111.3(4)
C22 C21 H21A 109.4
C20 C21 H21A 109.4
C22 C21 H21B 109.4
C20 C21 H21B 109.4
H21A C21 H21B 108.0
C21 C22 C23 110.6(4)
C21 C22 H22A 109.5
C23 C22 H22A 109.5
C21 C22 H22B 109.5
C23 C22 H22B 109.5
H22A C22 H22B 108.1
C24 C23 C22 111.5(4)
C24 C23 H23A 109.3
C22 C23 H23A 109.3
C24 C23 H23B 109.3
C22 C23 H23B 109.3
H23A C23 H23B 108.0
C23 C24 C19 110.9(4)
C23 C24 H24A 109.5
C19 C24 H24A 109.5
C23 C24 H24B 109.5
C19 C24 H24B 109.5
H24A C24 H24B 108.0
C26 C25 C30 110.2(4)
C26 C25 P2 110.0(3)
C30 C25 P2 114.6(3)
C26 C25 H25A 107.3
C30 C25 H25A 107.3
P2 C25 H25A 107.3
C25 C26 C27 111.1(4)
C25 C26 H26A 109.4
C27 C26 H26A 109.4
C25 C26 H26B 109.4
C27 C26 H26B 109.4
H26A C26 H26B 108.0
C28 C27 C26 110.4(4)
C28 C27 H27A 109.6
C26 C27 H27A 109.6
C28 C27 H27B 109.6
C26 C27 H27B 109.6
H27A C27 H27B 108.1
C29 C28 C27 110.6(4)
C29 C28 H28A 109.5
C27 C28 H28A 109.5
C29 C28 H28B 109.5
C27 C28 H28B 109.5
H28A C28 H28B 108.1
C30 C29 C28 111.2(4)
C30 C29 H29A 109.4
C28 C29 H29A 109.4
C30 C29 H29B 109.4
C28 C29 H29B 109.4
H29A C29 H29B 108.0
C29 C30 C25 111.4(4)
C29 C30 H30A 109.4
C25 C30 H30A 109.4
C29 C30 H30B 109.4
C25 C30 H30B 109.4
H30A C30 H30B 108.0
C36 C31 C32 110.2(4)
C36 C31 P2 116.6(3)
C32 C31 P2 114.0(3)
C36 C31 H31A 104.9
C32 C31 H31A 104.9
P2 C31 H31A 104.9
C33 C32 C31 111.5(4)
C33 C32 H32A 109.3
C31 C32 H32A 109.3
C33 C32 H32B 109.3
C31 C32 H32B 109.3
H32A C32 H32B 108.0
C32 C33 C34 109.6(4)
C32 C33 H33A 109.7
C34 C33 H33A 109.7
C32 C33 H33B 109.7
C34 C33 H33B 109.7
H33A C33 H33B 108.2
C35 C34 C33 109.3(4)
C35 C34 H34A 109.8
C33 C34 H34A 109.8
C35 C34 H34B 109.8
C33 C34 H34B 109.8
H34A C34 H34B 108.3
C34 C35 C36 112.2(4)
C34 C35 H35A 109.2
C36 C35 H35A 109.2
C34 C35 H35B 109.2
C36 C35 H35B 109.2
H35A C35 H35B 107.9
C35 C36 C31 110.8(4)
C35 C36 H36A 109.5
C31 C36 H36A 109.5
C35 C36 H36B 109.5
C31 C36 H36B 109.5
H36A C36 H36B 108.1
C42 C37 C38 109.5(4)
C42 C37 P2 112.0(3)
C38 C37 P2 120.1(4)
C42 C37 H37A 104.6
C38 C37 H37A 104.6
P2 C37 H37A 104.6
C39 C38 C37 110.7(4)
C39 C38 H38A 109.5
C37 C38 H38A 109.5
C39 C38 H38B 109.5
C37 C38 H38B 109.5
H38A C38 H38B 108.1
C40 C39 C38 111.6(4)
C40 C39 H39A 109.3
C38 C39 H39A 109.3
C40 C39 H39B 109.3
C38 C39 H39B 109.3
H39A C39 H39B 108.0
C41 C40 C39 111.3(5)
C41 C40 H40A 109.4
C39 C40 H40A 109.4
C41 C40 H40B 109.4
C39 C40 H40B 109.4
H40A C40 H40B 108.0
C40 C41 C42 111.1(5)
C40 C41 H41A 109.4
C42 C41 H41A 109.4
C40 C41 H41B 109.4
C42 C41 H41B 109.4
H41A C41 H41B 108.0
C41 C42 C37 111.0(4)
C41 C42 H42A 109.4
C37 C42 H42A 109.4
C41 C42 H42B 109.4
C37 C42 H42B 109.4
H42A C42 H42B 108.0
Ga3 C43 H43A 109.5
Ga3 C43 H43B 109.5
H43A C43 H43B 109.5
Ga3 C43 H43C 109.5
H43A C43 H43C 109.5
H43B C43 H43C 109.5
Ga3 C44 H44A 109.5
Ga3 C44 H44B 109.5
H44A C44 H44B 109.5
Ga3 C44 H44C 109.5
H44A C44 H44C 109.5
H44B C44 H44C 109.5
Ga4 C45 H45A 109.5
Ga4 C45 H45B 109.5
H45A C45 H45B 109.5
Ga4 C45 H45C 109.5
H45A C45 H45C 109.5
H45B C45 H45C 109.5
Ga4 C46 H46A 109.5
Ga4 C46 H46B 109.5
H46A C46 H46B 109.5
Ga4 C46 H46C 109.5
H46A C46 H46C 109.5
H46B C46 H46C 109.5
Ga4 C47 H47A 109.5
Ga4 C47 H47B 109.5
H47A C47 H47B 109.5
Ga4 C47 H47C 109.5
H47A C47 H47C 109.5
H47B C47 H47C 109.5
Ir2 C48 H48A 109.5
Ir2 C48 H48B 109.5
H48A C48 H48B 109.5
Ir2 C48 H48C 109.5
H48A C48 H48C 109.5
H48B C48 H48C 109.5
C54 C49 C50 110.3(4)
C54 C49 P3 115.3(4)
C50 C49 P3 112.9(3)
C54 C49 H49A 105.9
C50 C49 H49A 105.9
P3 C49 H49A 105.9
C51 C50 C49 111.0(4)
C51 C50 H50A 109.4
C49 C50 H50A 109.4
C51 C50 H50B 109.4
C49 C50 H50B 109.4
H50A C50 H50B 108.0
C52 C51 C50 111.8(5)
C52 C51 H51A 109.2
C50 C51 H51A 109.2
C52 C51 H51B 109.2
C50 C51 H51B 109.2
H51A C51 H51B 107.9
C51 C52 C53 111.1(4)
C51 C52 H52A 109.4
C53 C52 H52A 109.4
C51 C52 H52B 109.4
C53 C52 H52B 109.4
H52A C52 H52B 108.0
C52 C53 C54 111.0(4)
C52 C53 H53A 109.4
C54 C53 H53A 109.4
C52 C53 H53B 109.4
C54 C53 H53B 109.4
H53A C53 H53B 108.0
C49 C54 C53 110.9(4)
C49 C54 H54A 109.5
C53 C54 H54A 109.5
C49 C54 H54B 109.5
C53 C54 H54B 109.5
H54A C54 H54B 108.1
C56 C55 C60 110.9(4)
C56 C55 P3 114.6(3)
C60 C55 P3 109.8(3)
C56 C55 H55A 107.0
C60 C55 H55A 107.0
P3 C55 H55A 107.0
C55 C56 C57 111.7(4)
C55 C56 H56A 109.3
C57 C56 H56A 109.3
C55 C56 H56B 109.3
C57 C56 H56B 109.3
H56A C56 H56B 107.9
C56 C57 C58 110.9(4)
C56 C57 H57A 109.5
C58 C57 H57A 109.5
C56 C57 H57B 109.5
C58 C57 H57B 109.5
H57A C57 H57B 108.0
C59 C58 C57 110.0(4)
C59 C58 H58A 109.7
C57 C58 H58A 109.7
C59 C58 H58B 109.7
C57 C58 H58B 109.7
H58A C58 H58B 108.2
C58 C59 C60 111.6(4)
C58 C59 H59A 109.3
C60 C59 H59A 109.3
C58 C59 H59B 109.3
C60 C59 H59B 109.3
H59A C59 H59B 108.0
C55 C60 C59 111.5(4)
C55 C60 H60A 109.3
C59 C60 H60A 109.3
C55 C60 H60B 109.3
C59 C60 H60B 109.3
H60A C60 H60B 108.0
C66 C61 C62 109.7(4)
C66 C61 P3 112.9(4)
C62 C61 P3 118.9(4)
C66 C61 H61A 104.6
C62 C61 H61A 104.6
P3 C61 H61A 104.6
C61 C62 C63 110.0(4)
C61 C62 H62A 109.7
C63 C62 H62A 109.7
C61 C62 H62B 109.7
C63 C62 H62B 109.7
H62A C62 H62B 108.2
C64 C63 C62 111.5(5)
C64 C63 H63A 109.3
C62 C63 H63A 109.3
C64 C63 H63B 109.3
C62 C63 H63B 109.3
H63A C63 H63B 108.0
C65 C64 C63 111.4(5)
C65 C64 H64A 109.3
C63 C64 H64A 109.3
C65 C64 H64B 109.3
C63 C64 H64B 109.3
H64A C64 H64B 108.0
C64 C65 C66 110.8(4)
C64 C65 H65A 109.5
C66 C65 H65A 109.5
C64 C65 H65B 109.5
C66 C65 H65B 109.5
H65A C65 H65B 108.1
C61 C66 C65 110.1(4)
C61 C66 H66A 109.6
C65 C66 H66A 109.6
C61 C66 H66B 109.6
C65 C66 H66B 109.6
H66A C66 H66B 108.1
C68 C67 C72 109.9(4)
C68 C67 P4 112.5(3)
C72 C67 P4 112.7(3)
C68 C67 H67A 107.1
C72 C67 H67A 107.1
P4 C67 H67A 107.1
C67 C68 C69 111.2(4)
C67 C68 H68A 109.4
C69 C68 H68A 109.4
C67 C68 H68B 109.4
C69 C68 H68B 109.4
H68A C68 H68B 108.0
C70 C69 C68 112.7(4)
C70 C69 H69A 109.1
C68 C69 H69A 109.1
C70 C69 H69B 109.1
C68 C69 H69B 109.1
H69A C69 H69B 107.8
C69 C70 C71 110.4(4)
C69 C70 H70A 109.6
C71 C70 H70A 109.6
C69 C70 H70B 109.6
C71 C70 H70B 109.6
H70A C70 H70B 108.1
C72 C71 C70 111.2(4)
C72 C71 H71A 109.4
C70 C71 H71A 109.4
C72 C71 H71B 109.4
C70 C71 H71B 109.4
H71A C71 H71B 108.0
C71 C72 C67 111.4(4)
C71 C72 H72A 109.4
C67 C72 H72A 109.4
C71 C72 H72B 109.4
C67 C72 H72B 109.4
H72A C72 H72B 108.0
C78 C73 C74 108.2(4)
C78 C73 P4 113.0(3)
C74 C73 P4 117.6(3)
C78 C73 H73A 105.7
C74 C73 H73A 105.7
P4 C73 H73A 105.7
C75 C74 C73 110.5(4)
C75 C74 H74A 109.6
C73 C74 H74A 109.6
C75 C74 H74B 109.6
C73 C74 H74B 109.6
H74A C74 H74B 108.1
C74 C75 C76 110.6(4)
C74 C75 H75A 109.5
C76 C75 H75A 109.5
C74 C75 H75B 109.5
C76 C75 H75B 109.5
H75A C75 H75B 108.1
C77 C76 C75 110.6(4)
C77 C76 H76A 109.5
C75 C76 H76A 109.5
C77 C76 H76B 109.5
C75 C76 H76B 109.5
H76A C76 H76B 108.1
C76 C77 C78 110.9(4)
C76 C77 H77A 109.5
C78 C77 H77A 109.5
C76 C77 H77B 109.5
C78 C77 H77B 109.5
H77A C77 H77B 108.0
C77 C78 C73 111.5(4)
C77 C78 H78A 109.3
C73 C78 H78A 109.3
C77 C78 H78B 109.3
C73 C78 H78B 109.3
H78A C78 H78B 108.0
C80 C79 C84 109.7(4)
C80 C79 P4 116.5(4)
C84 C79 P4 115.8(3)
C80 C79 H79A 104.4
C84 C79 H79A 104.4
P4 C79 H79A 104.4
C79 C80 C81 110.8(4)
C79 C80 H80A 109.5
C81 C80 H80A 109.5
C79 C80 H80B 109.5
C81 C80 H80B 109.5
H80A C80 H80B 108.1
C80 C81 C82 110.8(4)
C80 C81 H81A 109.5
C82 C81 H81A 109.5
C80 C81 H81B 109.5
C82 C81 H81B 109.5
H81A C81 H81B 108.1
C83 C82 C81 111.3(4)
C83 C82 H82A 109.4
C81 C82 H82A 109.4
C83 C82 H82B 109.4
C81 C82 H82B 109.4
H82A C82 H82B 108.0
C82 C83 C84 111.1(4)
C82 C83 H83A 109.4
C84 C83 H83A 109.4
C82 C83 H83B 109.4
C84 C83 H83B 109.4
H83A C83 H83B 108.0
C79 C84 C83 109.4(4)
C79 C84 H84A 109.8
C83 C84 H84A 109.8
C79 C84 H84B 109.8
C83 C84 H84B 109.8
H84A C84 H84B 108.3

loop_
_geom_bond_atom_site_label_1
_geom_bond_atom_site_label_2
_geom_bond_distance
Ga1 C1 1.992(5)
Ga1 C2 1.992(5)
Ga1 Ir1 2.3889(7)
Ga2 C5 1.982(6)
Ga2 C4 1.986(5)
Ga2 C6 1.991(6)
Ga2 Cl1 2.5590(13)
Ga3 C44 1.975(5)
Ga3 C43 1.985(5)
Ga3 Ir2 2.3806(7)
Ga4 C47 1.983(6)
Ga4 C46 1.990(5)
Ga4 C45 2.008(6)
Ga4 Cl2 2.5552(13)
Ir1 C3 2.085(5)
Ir1 P2 2.3486(14)
Ir1 P1 2.3600(14)
Ir1 Cl1 2.5199(12)
Ir2 C48 2.077(4)
Ir2 P4 2.3516(14)
Ir2 P3 2.3682(14)
Ir2 Cl2 2.5178(12)
P1 C19 1.869(5)
P1 C13 1.881(5)
P1 C7 1.883(5)
P2 C37 1.853(5)
P2 C31 1.865(5)
P2 C25 1.874(5)
P3 C49 1.869(5)
P3 C55 1.873(5)
P3 C61 1.882(5)
P4 C67 1.872(5)
P4 C79 1.871(5)
P4 C73 1.875(5)
C1 H1A 0.9800
C1 H1B 0.9800
C1 H1C 0.9800
C2 H2A 0.9800
C2 H2B 0.9800
C2 H2C 0.9800
C3 H3A 0.9800
C3 H3B 0.9800
C3 H3C 0.9800
C4 H4A 0.9800
C4 H4B 0.9800
C4 H4C 0.9800
C5 H5A 0.9800
C5 H5B 0.9800
C5 H5C 0.9800
C6 H6A 0.9800
C6 H6B 0.9800
C6 H6C 0.9800
C7 C12 1.543(7)
C7 C8 1.554(7)
C7 H7A 1.0000
C8 C9 1.529(7)
C8 H8A 0.9900
C8 H8B 0.9900
C9 C10 1.525(8)
C9 H9A 0.9900
C9 H9B 0.9900
C10 C11 1.542(8)
C10 H10A 0.9900
C10 H10B 0.9900
C11 C12 1.538(7)
C11 H11A 0.9900
C11 H11B 0.9900
C12 H12A 0.9900
C12 H12B 0.9900
C13 C18 1.531(7)
C13 C14 1.548(7)
C13 H13A 1.0000
C14 C15 1.535(7)
C14 H14A 0.9900
C14 H14B 0.9900
C15 C16 1.531(7)
C15 H15A 0.9900
C15 H15B 0.9900
C16 C17 1.531(7)
C16 H16A 0.9900
C16 H16B 0.9900
C17 C18 1.539(7)
C17 H17A 0.9900
C17 H17B 0.9900
C18 H18A 0.9900
C18 H18B 0.9900
C19 C20 1.545(7)
C19 C24 1.552(6)
C19 H19A 1.0000
C20 C21 1.543(7)
C20 H20A 0.9900
C20 H20B 0.9900
C21 C22 1.526(7)
C21 H21A 0.9900
C21 H21B 0.9900
C22 C23 1.536(7)
C22 H22A 0.9900
C22 H22B 0.9900
C23 C24 1.533(7)
C23 H23A 0.9900
C23 H23B 0.9900
C24 H24A 0.9900
C24 H24B 0.9900
C25 C26 1.540(7)
C25 C30 1.545(7)
C25 H25A 1.0000
C26 C27 1.542(7)
C26 H26A 0.9900
C26 H26B 0.9900
C27 C28 1.534(7)
C27 H27A 0.9900
C27 H27B 0.9900
C28 C29 1.531(7)
C28 H28A 0.9900
C28 H28B 0.9900
C29 C30 1.530(7)
C29 H29A 0.9900
C29 H29B 0.9900
C30 H30A 0.9900
C30 H30B 0.9900
C31 C36 1.540(7)
C31 C32 1.546(7)
C31 H31A 1.0000
C32 C33 1.524(7)
C32 H32A 0.9900
C32 H32B 0.9900
C33 C34 1.542(7)
C33 H33A 0.9900
C33 H33B 0.9900
C34 C35 1.516(7)
C34 H34A 0.9900
C34 H34B 0.9900
C35 C36 1.528(6)
C35 H35A 0.9900
C35 H35B 0.9900
C36 H36A 0.9900
C36 H36B 0.9900
C37 C42 1.534(7)
C37 C38 1.536(7)
C37 H37A 1.0000
C38 C39 1.536(7)
C38 H38A 0.9900
C38 H38B 0.9900
C39 C40 1.529(7)
C39 H39A 0.9900
C39 H39B 0.9900
C40 C41 1.529(7)
C40 H40A 0.9900
C40 H40B 0.9900
C41 C42 1.531(7)
C41 H41A 0.9900
C41 H41B 0.9900
C42 H42A 0.9900
C42 H42B 0.9900
C43 H43A 0.9800
C43 H43B 0.9800
C43 H43C 0.9800
C44 H44A 0.9800
C44 H44B 0.9800
C44 H44C 0.9800
C45 H45A 0.9800
C45 H45B 0.9800
C45 H45C 0.9800
C46 H46A 0.9800
C46 H46B 0.9800
C46 H46C 0.9800
C47 H47A 0.9800
C47 H47B 0.9800
C47 H47C 0.9800
C48 H48A 0.9800
C48 H48B 0.9800
C48 H48C 0.9800
C49 C54 1.533(7)
C49 C50 1.553(7)
C49 H49A 1.0000
C50 C51 1.529(7)
C50 H50A 0.9900
C50 H50B 0.9900
C51 C52 1.522(7)
C51 H51A 0.9900
C51 H51B 0.9900
C52 C53 1.528(7)
C52 H52A 0.9900
C52 H52B 0.9900
C53 C54 1.538(7)
C53 H53A 0.9900
C53 H53B 0.9900
C54 H54A 0.9900
C54 H54B 0.9900
C55 C56 1.531(6)
C55 C60 1.545(7)
C55 H55A 1.0000
C56 C57 1.538(7)
C56 H56A 0.9900
C56 H56B 0.9900
C57 C58 1.544(7)
C57 H57A 0.9900
C57 H57B 0.9900
C58 C59 1.522(7)
C58 H58A 0.9900
C58 H58B 0.9900
C59 C60 1.550(7)
C59 H59A 0.9900
C59 H59B 0.9900
C60 H60A 0.9900
C60 H60B 0.9900
C61 C66 1.533(7)
C61 C62 1.537(7)
C61 H61A 1.0000
C62 C63 1.548(7)
C62 H62A 0.9900
C62 H62B 0.9900
C63 C64 1.527(8)
C63 H63A 0.9900
C63 H63B 0.9900
C64 C65 1.520(8)
C64 H64A 0.9900
C64 H64B 0.9900
C65 C66 1.536(7)
C65 H65A 0.9900
C65 H65B 0.9900
C66 H66A 0.9900
C66 H66B 0.9900
C67 C68 1.540(7)
C67 C72 1.555(7)
C67 H67A 1.0000
C68 C69 1.543(7)
C68 H68A 0.9900
C68 H68B 0.9900
C69 C70 1.520(7)
C69 H69A 0.9900
C69 H69B 0.9900
C70 C71 1.528(7)
C70 H70A 0.9900
C70 H70B 0.9900
C71 C72 1.528(7)
C71 H71A 0.9900
C71 H71B 0.9900
C72 H72A 0.9900
C72 H72B 0.9900
C73 C78 1.530(7)
C73 C74 1.545(7)
C73 H73A 1.0000
C74 C75 1.535(7)
C74 H74A 0.9900
C74 H74B 0.9900
C75 C76 1.544(7)
C75 H75A 0.9900
C75 H75B 0.9900
C76 C77 1.526(7)
C76 H76A 0.9900
C76 H76B 0.9900
C77 C78 1.530(7)
C77 H77A 0.9900
C77 H77B 0.9900
C78 H78A 0.9900
C78 H78B 0.9900
C79 C80 1.525(7)
C79 C84 1.539(7)
C79 H79A 1.0000
C80 C81 1.536(7)
C80 H80A 0.9900
C80 H80B 0.9900
C81 C82 1.538(7)
C81 H81A 0.9900
C81 H81B 0.9900
C82 C83 1.526(7)
C82 H82A 0.9900
C82 H82B 0.9900
C83 C84 1.539(7)
C83 H83A 0.9900
C83 H83B 0.9900
C84 H84A 0.9900
C84 H84B 0.9900

loop_
_geom_torsion_atom_site_label_1
_geom_torsion_atom_site_label_2
_geom_torsion_atom_site_label_3
_geom_torsion_atom_site_label_4
_geom_torsion
C1 Ga1 Ir1 C3 15.2(2)
C2 Ga1 Ir1 C3 -164.2(2)
C1 Ga1 Ir1 P2 103.8(2)
C2 Ga1 Ir1 P2 -75.7(2)
C1 Ga1 Ir1 P1 -75.3(2)
C2 Ga1 Ir1 P1 105.2(2)
C1 Ga1 Ir1 Cl1 -164.1(2)
C2 Ga1 Ir1 Cl1 16.5(2)
C44 Ga3 Ir2 C48 173.8(2)
C43 Ga3 Ir2 C48 -3.3(3)
C44 Ga3 Ir2 P4 83.9(2)
C43 Ga3 Ir2 P4 -93.2(3)
C44 Ga3 Ir2 P3 -98.4(2)
C43 Ga3 Ir2 P3 84.5(3)
C44 Ga3 Ir2 Cl2 -7.5(2)
C43 Ga3 Ir2 Cl2 175.4(3)
C3 Ir1 P1 C19 98.7(2)
P2 Ir1 P1 C19 11.7(3)
Ga1 Ir1 P1 C19 -171.49(16)
Cl1 Ir1 P1 C19 -78.59(17)
C3 Ir1 P1 C13 -145.5(2)
P2 Ir1 P1 C13 127.5(2)
Ga1 Ir1 P1 C13 -55.70(18)
Cl1 Ir1 P1 C13 37.19(18)
C3 Ir1 P1 C7 -13.8(2)
P2 Ir1 P1 C7 -100.8(2)
Ga1 Ir1 P1 C7 75.99(19)
Cl1 Ir1 P1 C7 168.88(19)
C3 Ir1 P2 C37 166.7(2)
P1 Ir1 P2 C37 -106.1(2)
Ga1 Ir1 P2 C37 77.13(18)
Cl1 Ir1 P2 C37 -16.21(18)
C3 Ir1 P2 C31 35.9(2)
P1 Ir1 P2 C31 123.1(2)
Ga1 Ir1 P2 C31 -53.71(19)
Cl1 Ir1 P2 C31 -147.05(19)
C3 Ir1 P2 C25 -79.3(2)
P1 Ir1 P2 C25 7.9(3)
Ga1 Ir1 P2 C25 -168.90(17)
Cl1 Ir1 P2 C25 97.76(17)
C48 Ir2 P3 C49 145.7(2)
P4 Ir2 P3 C49 -129.6(2)
Ga3 Ir2 P3 C49 60.08(18)
Cl2 Ir2 P3 C49 -40.89(18)
C48 Ir2 P3 C55 -98.0(2)
P4 Ir2 P3 C55 -13.4(3)
Ga3 Ir2 P3 C55 176.30(16)
Cl2 Ir2 P3 C55 75.32(16)
C48 Ir2 P3 C61 14.9(2)
P4 Ir2 P3 C61 99.5(3)
Ga3 Ir2 P3 C61 -70.73(19)
Cl2 Ir2 P3 C61 -171.70(19)
C48 Ir2 P4 C67 77.0(2)
P3 Ir2 P4 C67 -7.5(3)
Ga3 Ir2 P4 C67 162.93(16)
Cl2 Ir2 P4 C67 -96.02(17)
C48 Ir2 P4 C79 -169.9(2)
P3 Ir2 P4 C79 105.6(3)
Ga3 Ir2 P4 C79 -83.96(18)
Cl2 Ir2 P4 C79 17.09(19)
C48 Ir2 P4 C73 -39.3(2)
P3 Ir2 P4 C73 -123.7(2)
Ga3 Ir2 P4 C73 46.69(18)
Cl2 Ir2 P4 C73 147.74(19)
C3 Ir1 Cl1 Ga2 -129(3)
P2 Ir1 Cl1 Ga2 133.8(3)
P1 Ir1 Cl1 Ga2 -61.4(3)
Ga1 Ir1 Cl1 Ga2 36.8(3)
C5 Ga2 Cl1 Ir1 -45.5(4)
C4 Ga2 Cl1 Ir1 74.8(4)
C6 Ga2 Cl1 Ir1 -166.9(4)
C48 Ir2 Cl2 Ga4 136.7(12)
P4 Ir2 Cl2 Ga4 -126.71(18)
P3 Ir2 Cl2 Ga4 66.89(18)
Ga3 Ir2 Cl2 Ga4 -32.78(18)
C47 Ga4 Cl2 Ir2 42.7(3)
C46 Ga4 Cl2 Ir2 -79.4(2)
C45 Ga4 Cl2 Ir2 164.3(2)
C19 P1 C7 C12 37.2(4)
C13 P1 C7 C12 -71.5(4)
Ir1 P1 C7 C12 153.1(3)
C19 P1 C7 C8 168.1(4)
C13 P1 C7 C8 59.3(4)
Ir1 P1 C7 C8 -76.1(4)
C12 C7 C8 C9 -58.7(6)
P1 C7 C8 C9 166.1(4)
C7 C8 C9 C10 58.3(6)
C8 C9 C10 C11 -56.2(6)
C9 C10 C11 C12 55.6(6)
C10 C11 C12 C7 -56.0(6)
C8 C7 C12 C11 57.0(6)
P1 C7 C12 C11 -171.0(4)
C19 P1 C13 C18 -62.7(4)
C7 P1 C13 C18 44.9(4)
Ir1 P1 C13 C18 179.4(3)
C19 P1 C13 C14 168.7(4)
C7 P1 C13 C14 -83.8(4)
Ir1 P1 C13 C14 50.8(4)
C18 C13 C14 C15 56.2(6)
P1 C13 C14 C15 -172.8(4)
C13 C14 C15 C16 -56.0(6)
C14 C15 C16 C17 56.3(6)
C15 C16 C17 C18 -56.6(6)
C14 C13 C18 C17 -57.2(5)
P1 C13 C18 C17 172.8(3)
C16 C17 C18 C13 57.6(6)
C13 P1 C19 C20 175.8(4)
C7 P1 C19 C20 62.4(4)
Ir1 P1 C19 C20 -59.4(4)
C13 P1 C19 C24 -58.9(4)
C7 P1 C19 C24 -172.2(4)
Ir1 P1 C19 C24 65.9(4)
C24 C19 C20 C21 54.5(6)
P1 C19 C20 C21 -178.0(3)
C19 C20 C21 C22 -55.8(6)
C20 C21 C22 C23 56.4(6)
C21 C22 C23 C24 -57.3(6)
C22 C23 C24 C19 56.6(6)
C20 C19 C24 C23 -54.9(6)
P1 C19 C24 C23 179.9(4)
C37 P2 C25 C26 66.3(4)
C31 P2 C25 C26 178.2(4)
Ir1 P2 C25 C26 -55.3(4)
C37 P2 C25 C30 -168.9(4)
C31 P2 C25 C30 -57.0(4)
Ir1 P2 C25 C30 69.4(4)
C30 C25 C26 C27 56.1(6)
P2 C25 C26 C27 -176.6(4)
C25 C26 C27 C28 -57.4(6)
C26 C27 C28 C29 57.3(6)
C27 C28 C29 C30 -57.0(6)
C28 C29 C30 C25 56.2(6)
C26 C25 C30 C29 -55.5(6)
P2 C25 C30 C29 179.9(4)
C37 P2 C31 C36 -86.0(4)
C25 P2 C31 C36 166.1(4)
Ir1 P2 C31 C36 47.7(4)
C37 P2 C31 C32 44.3(4)
C25 P2 C31 C32 -63.6(4)
Ir1 P2 C31 C32 178.0(3)
C36 C31 C32 C33 -55.9(6)
P2 C31 C32 C33 170.7(4)
C31 C32 C33 C34 58.7(6)
C32 C33 C34 C35 -59.1(6)
C33 C34 C35 C36 58.7(6)
C34 C35 C36 C31 -56.4(6)
C32 C31 C36 C35 53.6(6)
P2 C31 C36 C35 -174.3(4)
C31 P2 C37 C42 56.6(4)
C25 P2 C37 C42 163.7(4)
Ir1 P2 C37 C42 -79.5(4)
C31 P2 C37 C38 -73.9(4)
C25 P2 C37 C38 33.2(5)
Ir1 P2 C37 C38 150.0(3)
C42 C37 C38 C39 57.7(6)
P2 C37 C38 C39 -170.7(4)
C37 C38 C39 C40 -56.2(6)
C38 C39 C40 C41 54.3(6)
C39 C40 C41 C42 -54.5(7)
C40 C41 C42 C37 57.0(6)
C38 C37 C42 C41 -58.4(6)
P2 C37 C42 C41 165.9(4)
C55 P3 C49 C54 62.7(4)
C61 P3 C49 C54 -45.9(4)
Ir2 P3 C49 C54 -179.5(3)
C55 P3 C49 C50 -169.3(4)
C61 P3 C49 C50 82.1(4)
Ir2 P3 C49 C50 -51.5(4)
C54 C49 C50 C51 -55.6(6)
P3 C49 C50 C51 173.9(4)
C49 C50 C51 C52 55.3(6)
C50 C51 C52 C53 -55.6(6)
C51 C52 C53 C54 56.0(6)
C50 C49 C54 C53 56.5(5)
P3 C49 C54 C53 -174.3(3)
C52 C53 C54 C49 -57.1(6)
C49 P3 C55 C56 56.8(4)
C61 P3 C55 C56 170.6(4)
Ir2 P3 C55 C56 -67.6(4)
C49 P3 C55 C60 -177.6(4)
C61 P3 C55 C60 -63.7(4)
Ir2 P3 C55 C60 58.1(4)
C60 C55 C56 C57 54.5(6)
P3 C55 C56 C57 179.5(4)
C55 C56 C57 C58 -56.9(6)
C56 C57 C58 C59 57.5(6)
C57 C58 C59 C60 -56.7(6)
C56 C55 C60 C59 -53.3(6)
P3 C55 C60 C59 179.1(4)
C58 C59 C60 C55 55.2(6)
C49 P3 C61 C66 -59.6(4)
C55 P3 C61 C66 -169.5(4)
Ir2 P3 C61 C66 74.6(4)
C49 P3 C61 C62 71.1(5)
C55 P3 C61 C62 -38.8(5)
Ir2 P3 C61 C62 -154.7(4)
C66 C61 C62 C63 -58.2(6)
P3 C61 C62 C63 169.7(4)
C61 C62 C63 C64 55.7(6)
C62 C63 C64 C65 -54.6(6)
C63 C64 C65 C66 55.7(6)
C62 C61 C66 C65 59.8(6)
P3 C61 C66 C65 -165.1(4)
C64 C65 C66 C61 -58.5(6)
C79 P4 C67 C68 -62.5(4)
C73 P4 C67 C68 -174.5(4)
Ir2 P4 C67 C68 59.5(4)
C79 P4 C67 C72 172.5(4)
C73 P4 C67 C72 60.6(4)
Ir2 P4 C67 C72 -65.5(4)
C72 C67 C68 C69 -53.9(6)
P4 C67 C68 C69 179.7(4)
C67 C68 C69 C70 54.8(6)
C68 C69 C70 C71 -55.3(6)
C69 C70 C71 C72 56.5(6)
C70 C71 C72 C67 -57.7(6)
C68 C67 C72 C71 56.0(6)
P4 C67 C72 C71 -177.6(4)
C67 P4 C73 C78 162.9(4)
C79 P4 C73 C78 55.4(4)
Ir2 P4 C73 C78 -78.6(4)
C67 P4 C73 C74 35.8(4)
C79 P4 C73 C74 -71.7(4)
Ir2 P4 C73 C74 154.2(3)
C78 C73 C74 C75 59.5(5)
P4 C73 C74 C75 -171.1(3)
C73 C74 C75 C76 -58.4(6)
C74 C75 C76 C77 55.6(6)
C75 C76 C77 C78 -55.0(6)
C76 C77 C78 C73 58.1(6)
C74 C73 C78 C77 -59.3(5)
P4 C73 C78 C77 168.7(4)
C67 P4 C79 C80 -56.0(4)
C73 P4 C79 C80 52.3(4)
Ir2 P4 C79 C80 -172.1(3)
C67 P4 C79 C84 172.7(4)
C73 P4 C79 C84 -79.0(4)
Ir2 P4 C79 C84 56.6(4)
C84 C79 C80 C81 -59.4(6)
P4 C79 C80 C81 166.5(4)
C79 C80 C81 C82 56.2(6)
C80 C81 C82 C83 -54.1(6)
C81 C82 C83 C84 55.6(6)
C80 C79 C84 C83 60.0(5)
P4 C79 C84 C83 -165.6(4)
C82 C83 C84 C79 -58.3(6)
